data_7215256
loop_
_publ_author_name
'Taylor, Rupert G. D.'
'Yeo, Benjamin R.'
'Hallett, Andrew J.'
'Kariuki, Benson M.'
'Pope, Simon J. A.'

_publ_section_title
;
 An organometallic complex revealing an unexpected, reversible,
 temperature induced SC--SC transformation
;
_journal_issue 21
_journal_name_full CrystEngComm
_journal_page_first 4641
_journal_paper_doi 10.1039/c4ce00070f
_journal_volume 16
_journal_year 2014
_chemical_formula_moiety 'C26 H17 F3 I N4 O7 Re S'
_chemical_formula_sum 'C26 H17 F3 I N4 O7 Re S'
_chemical_formula_weight 899.60
_chemical_name_systematic
;
 ?
;
_space_group_crystal_system monoclinic
_space_group_IT_number 14
_space_group_name_Hall '-P 2ybc'
_space_group_name_H-M_alt 'P 1 21/c 1'
_symmetry_space_group_name_Hall '-P 2ybc'
_symmetry_space_group_name_H-M 'P 1 21/c 1'
_atom_sites_solution_hydrogens geom
_audit_creation_method SHELXL-2013
_cell_angle_alpha 90
_cell_angle_beta 101.354(2)
_cell_angle_gamma 90
_cell_formula_units_Z 4
_cell_length_a 9.3050(3)
_cell_length_b 18.7280(8)
_cell_length_c 17.2820(6)
_cell_measurement_reflns_used 4179
_cell_measurement_temperature 294(2)
_cell_measurement_theta_max 25.252
_cell_measurement_theta_min 2.232
_cell_volume 2952.69(19)
_computing_cell_refinement DENZO/SCALEPACK
_computing_data_collection 'COLLECT,Nonius BV, 1997-2001'
_computing_data_reduction DENZO/SCALEPACK
_computing_structure_refinement 'SHELXL-2013 (Sheldrick, 2013)'
_computing_structure_solution SHELXs-97
_diffrn_ambient_temperature 294(2)
_diffrn_measured_fraction_theta_full 0.980
_diffrn_measured_fraction_theta_max 0.966
_diffrn_measurement_device_type 'Nonius Kappa CCD'
_diffrn_measurement_method CCD
_diffrn_radiation_type MoK\a
_diffrn_radiation_wavelength 0.71073
_diffrn_reflns_av_R_equivalents 0.0591
_diffrn_reflns_av_unetI/netI 0.0874
_diffrn_reflns_Laue_measured_fraction_full 0.980
_diffrn_reflns_Laue_measured_fraction_max 0.966
_diffrn_reflns_limit_h_max 11
_diffrn_reflns_limit_h_min -11
_diffrn_reflns_limit_k_max 24
_diffrn_reflns_limit_k_min -23
_diffrn_reflns_limit_l_max 22
_diffrn_reflns_limit_l_min -22
_diffrn_reflns_number 11154
_diffrn_reflns_point_group_measured_fraction_full 0.980
_diffrn_reflns_point_group_measured_fraction_max 0.966
_diffrn_reflns_theta_full 25.242
_diffrn_reflns_theta_max 27.389
_diffrn_reflns_theta_min 2.232
_exptl_absorpt_coefficient_mu 5.301
_exptl_absorpt_correction_T_max 0.816
_exptl_absorpt_correction_T_min 0.232
_exptl_absorpt_correction_type empirical
_exptl_absorpt_process_details Denzo/Scalepack
_exptl_crystal_colour orange
_exptl_crystal_density_diffrn 2.024
_exptl_crystal_description plate
_exptl_crystal_F_000 1712
_exptl_crystal_size_max 0.390
_exptl_crystal_size_mid 0.300
_exptl_crystal_size_min 0.040
_refine_diff_density_max 1.871
_refine_diff_density_min -1.747
_refine_diff_density_rms 0.215
_refine_ls_extinction_method none
_refine_ls_goodness_of_fit_ref 1.055
_refine_ls_hydrogen_treatment constr
_refine_ls_matrix_type full
_refine_ls_number_parameters 416
_refine_ls_number_reflns 6477
_refine_ls_number_restraints 276
_refine_ls_restrained_S_all 1.038
_refine_ls_R_factor_all 0.1073
_refine_ls_R_factor_gt 0.0607
_refine_ls_shift/su_max 0.000
_refine_ls_shift/su_mean 0.000
_refine_ls_structure_factor_coef Fsqd
_refine_ls_weighting_details 'w=1/[\s^2^(Fo^2^)+(0.0735P)^2^+9.8764P] where P=(Fo^2^+2Fc^2^)/3'
_refine_ls_weighting_scheme calc
_refine_ls_wR_factor_gt 0.1403
_refine_ls_wR_factor_ref 0.1706
_reflns_Friedel_coverage 0.000
_reflns_number_gt 4179
_reflns_number_total 6477
_reflns_threshold_expression 'I > 2\s(I)'
_cod_data_source_file c4ce00070f2.cif
_cod_data_source_block shelx
_cod_depositor_comments 'Adding full bibliography for 7215250--7215263.cif.'
_cod_database_code 7215256
_shelx_space_group_comment
;
The symmetry employed for this shelxl refinement is uniquely defined
by the following loop, which should always be used as a source of
symmetry information in preference to the above space-group names.
They are only intended as comments.
;
_shelx_estimated_absorpt_t_min 0.232
_shelx_estimated_absorpt_t_max 0.816
_shelxl_version_number 2013-4

loop_
_space_group_symop_operation_xyz
'x, y, z'
'-x, y+1/2, -z+1/2'
'-x, -y, -z'
'x, -y-1/2, z-1/2'

loop_
_atom_site_label
_atom_site_type_symbol
_atom_site_fract_x
_atom_site_fract_y
_atom_site_fract_z
_atom_site_U_iso_or_equiv
_atom_site_adp_type
_atom_site_occupancy
_atom_site_site_symmetry_order
_atom_site_calc_flag
_atom_site_refinement_flags_posn
_atom_site_refinement_flags_adp
_atom_site_refinement_flags_occupancy
_atom_site_disorder_assembly
_atom_site_disorder_group
Re1 Re 0.09632(4) 0.03651(2) 0.32781(2) 0.04367(16) Uani 1 1 d . . . . .
C1 C 0.7975(18) -0.2113(9) 0.3537(8) 0.043(3) Uani 0.67(2) 1 d . U P A 1
C2 C 0.8538(19) -0.2118(10) 0.4330(9) 0.052(4) Uani 0.67(2) 1 d . U P A 1
H2 H 0.7950 -0.1978 0.4695 0.063 Uiso 0.67(2) 1 calc R U P A 1
C3 C 0.999(2) -0.2331(10) 0.4595(10) 0.057(4) Uani 0.67(2) 1 d . U P A 1
H3 H 1.0363 -0.2355 0.5147 0.068 Uiso 0.67(2) 1 calc R U P A 1
C4 C 1.088(2) -0.2507(10) 0.4083(10) 0.055(3) Uani 0.67(2) 1 d . U P A 1
C5 C 1.0313(18) -0.2502(10) 0.3279(9) 0.054(3) Uani 0.67(2) 1 d . U P A 1
H5 H 1.0925 -0.2625 0.2920 0.064 Uiso 0.67(2) 1 calc R U P A 1
C6 C 0.8855(6) -0.2319(3) 0.2992(3) 0.051(3) Uani 0.67(2) 1 d . U P A 1
H6 H 0.8458 -0.2333 0.2442 0.061 Uiso 0.67(2) 1 calc R U P A 1
C1A C 0.8162(6) -0.1972(3) 0.3533(3) 0.049(5) Uani 0.33(2) 1 d R U P A 2
C2A C 0.8913(6) -0.1806(3) 0.4288(3) 0.055(5) Uani 0.33(2) 1 d R U P A 2
H2A H 0.8442 -0.1540 0.4635 0.067 Uiso 0.33(2) 1 calc R U P A 2
C3A C 1.0355(6) -0.2029(3) 0.4538(3) 0.054(5) Uani 0.33(2) 1 d R U P A 2
H3A H 1.0869 -0.1915 0.5054 0.064 Uiso 0.33(2) 1 calc R U P A 2
C4A C 1.1046(6) -0.2418(3) 0.4031(3) 0.055(5) Uani 0.33(2) 1 d R U P A 2
C5A C 1.0294(6) -0.2585(3) 0.3276(3) 0.052(5) Uani 0.33(2) 1 d R U P A 2
H5A H 1.0766 -0.2851 0.2929 0.062 Uiso 0.33(2) 1 calc R U P A 2
C6A C 0.8853(6) -0.2362(3) 0.3026(3) 0.052(5) Uani 0.33(2) 1 d R U P A 2
H6A H 0.8339 -0.2476 0.2510 0.063 Uiso 0.33(2) 1 calc R U P A 2
C7 C 0.5632(6) -0.1507(3) 0.3585(3) 0.045(2) Uani 1 1 d R . . . .
C8 C 0.4147(6) -0.1369(3) 0.3075(3) 0.043(2) Uani 1 1 d R . . A .
C9 C 0.3515(6) -0.1736(3) 0.2412(3) 0.053(3) Uani 1 1 d R . . A .
H9 H 0.4036 -0.2109 0.2216 0.064 Uiso 1 1 calc R U . A .
C10 C 0.2117(12) -0.1561(6) 0.2031(7) 0.055(3) Uani 1 1 d . . . . .
H10 H 0.1649 -0.1828 0.1584 0.066 Uiso 1 1 calc R U . A .
C11 C 0.1408(11) -0.1003(6) 0.2300(6) 0.051(3) Uani 1 1 d . . . . .
H11 H 0.0439 -0.0891 0.2038 0.061 Uiso 1 1 calc R U . . .
C12 C 0.3365(11) -0.0812(6) 0.3308(5) 0.047(2) Uani 1 1 d . . . . .
H12 H 0.3792 -0.0557 0.3772 0.056 Uiso 1 1 calc R U . A .
N2 N 0.2033(9) -0.0609(5) 0.2918(5) 0.048(2) Uani 1 1 d . . . . .
N3 N 0.3004(10) 0.0891(5) 0.3166(6) 0.054(2) Uani 1 1 d . . . B 1
C13 C 0.4160(14) 0.1017(7) 0.3781(8) 0.070(3) Uani 1 1 d . U . B 1
H13 H 0.4039 0.0948 0.4309 0.084 Uiso 1 1 calc R U . B 1
C14 C 0.5502(16) 0.1246(8) 0.3637(10) 0.090(4) Uani 1 1 d . U . B 1
H14 H 0.6302 0.1325 0.4063 0.108 Uiso 1 1 calc R U . B 1
C15 C 0.5659(16) 0.1354(8) 0.2895(11) 0.086(4) Uani 1 1 d . U . B 1
H15 H 0.6575 0.1517 0.2799 0.104 Uiso 1 1 calc R U . B 1
C16 C 0.4555(15) 0.1239(6) 0.2280(9) 0.073(4) Uani 1 1 d . U . B 1
H16 H 0.4677 0.1321 0.1754 0.087 Uiso 1 1 calc R U . B 1
C17 C 0.3207(12) 0.0992(6) 0.2435(8) 0.058(3) Uani 1 1 d . . . B 1
C18 C 0.1934(13) 0.0854(6) 0.1804(6) 0.053(3) Uani 1 1 d . . . B 1
C19 C 0.1876(17) 0.0996(7) 0.0996(8) 0.071(4) Uani 1 1 d . . . B 1
H19 H 0.2722 0.1171 0.0827 0.085 Uiso 1 1 calc R U . B 1
C20 C 0.0616(18) 0.0883(8) 0.0457(8) 0.079(4) Uani 1 1 d . . . B 1
H20 H 0.0583 0.0980 -0.0086 0.095 Uiso 1 1 calc R U . B 1
C21 C -0.0596(16) 0.0631(7) 0.0700(6) 0.068(3) Uani 1 1 d . . . B 1
H21 H -0.1480 0.0545 0.0331 0.082 Uiso 1 1 calc R U . B 1
C22 C -0.0507(13) 0.0503(6) 0.1488(6) 0.051(3) Uani 1 1 d . . . B 1
H22 H -0.1354 0.0328 0.1656 0.061 Uiso 1 1 calc R U . B 1
N4 N 0.0715(9) 0.0613(4) 0.2040(4) 0.0415(18) Uani 1 1 d . . . B 1
C23 C 0.1455(12) 0.0121(7) 0.4372(7) 0.060(3) Uani 1 1 d . . . C 1
C24 C -0.0911(13) -0.0121(7) 0.3247(6) 0.054(3) Uani 1 1 d . . . D 1
C25 C 0.0058(13) 0.1229(8) 0.3515(7) 0.066(3) Uani 1 1 d . . . E 1
C26 C 0.5504(17) -0.0599(9) 0.1130(8) 0.083(4) Uani 1 1 d . . . F 1
N1 N 0.6564(9) -0.1871(5) 0.3209(5) 0.051(2) Uani 1 1 d . . . A 1
H1 H 0.6243 -0.1964 0.2705 0.061 Uiso 1 1 calc R U . A 1
O1 O 0.5906(8) -0.1322(4) 0.4263(4) 0.059(2) Uani 1 1 d . . . G 1
O2 O 0.1788(10) -0.0065(7) 0.5019(5) 0.097(3) Uani 1 1 d . . . C 1
O3 O -0.2028(10) -0.0361(5) 0.3233(5) 0.077(3) Uani 1 1 d . . . D 1
O4 O -0.0530(11) 0.1753(5) 0.3613(5) 0.084(3) Uani 1 1 d . . . E 1
O5 O 0.6040(9) -0.1929(5) 0.1475(4) 0.067(2) Uani 1 1 d . . . F 1
O6 O 0.8067(10) -0.1187(6) 0.1252(6) 0.103(4) Uani 1 1 d . . . F 1
O7 O 0.6149(10) -0.1541(7) 0.0154(4) 0.094(3) Uani 1 1 d . . . F 1
F1 F 0.5664(12) -0.0438(5) 0.1891(5) 0.114(3) Uani 1 1 d . . . F 1
F2 F 0.4119(9) -0.0679(5) 0.0849(5) 0.099(3) Uani 1 1 d . . . F 1
F3 F 0.5953(11) -0.0030(6) 0.0767(6) 0.130(4) Uani 1 1 d . . . F 1
I1 I 1.31132(9) -0.27959(5) 0.44888(5) 0.0731(3) Uani 1 1 d . . . A 1
S1 S 0.6569(3) -0.1401(2) 0.09832(16) 0.0723(10) Uani 1 1 d . . . F 1

loop_
_atom_site_aniso_label
_atom_site_aniso_U_11
_atom_site_aniso_U_22
_atom_site_aniso_U_33
_atom_site_aniso_U_23
_atom_site_aniso_U_13
_atom_site_aniso_U_12
Re1 0.0420(3) 0.0504(3) 0.0397(2) -0.00208(19) 0.01078(16) 0.00357(19)
C1 0.048(6) 0.038(6) 0.041(6) 0.002(5) 0.005(5) 0.009(5)
C2 0.063(7) 0.048(8) 0.044(6) -0.001(6) 0.006(5) 0.016(6)
C3 0.066(7) 0.055(8) 0.042(6) -0.007(6) -0.005(6) 0.009(7)
C4 0.050(7) 0.057(7) 0.055(6) 0.004(6) -0.002(6) 0.004(6)
C5 0.053(7) 0.052(7) 0.056(6) 0.004(6) 0.011(6) 0.004(6)
C6 0.049(6) 0.056(7) 0.048(6) 0.005(6) 0.010(5) 0.005(6)
C1A 0.053(8) 0.045(9) 0.047(8) -0.001(8) 0.001(8) 0.009(8)
C2A 0.059(9) 0.052(9) 0.052(8) -0.007(8) 0.004(8) 0.008(8)
C3A 0.060(9) 0.050(9) 0.050(8) 0.000(8) 0.008(8) -0.001(8)
C4A 0.056(9) 0.054(9) 0.051(8) 0.004(8) 0.002(8) 0.004(8)
C5A 0.051(8) 0.051(8) 0.053(8) 0.004(8) 0.010(8) 0.000(8)
C6A 0.051(8) 0.056(8) 0.048(8) 0.003(8) 0.007(8) 0.005(8)
C7 0.047(6) 0.035(6) 0.055(6) 0.006(5) 0.010(5) 0.006(5)
C8 0.046(6) 0.037(6) 0.050(5) 0.007(5) 0.018(4) -0.003(4)
C9 0.046(6) 0.057(7) 0.059(6) -0.008(6) 0.018(5) 0.001(5)
C10 0.052(7) 0.045(7) 0.065(7) -0.008(5) 0.006(5) -0.007(5)
C11 0.038(6) 0.048(7) 0.062(6) 0.000(5) 0.001(5) -0.001(5)
C12 0.052(6) 0.049(6) 0.038(5) -0.005(5) 0.006(4) -0.009(5)
N2 0.037(5) 0.058(5) 0.050(5) -0.004(4) 0.011(4) 0.005(4)
N3 0.059(6) 0.034(5) 0.068(6) -0.010(4) 0.010(5) -0.003(4)
C13 0.065(7) 0.056(7) 0.083(7) -0.012(6) -0.001(6) -0.003(6)
C14 0.059(7) 0.081(8) 0.118(9) -0.006(8) -0.010(7) -0.008(6)
C15 0.062(7) 0.071(8) 0.127(9) 0.003(8) 0.019(7) -0.005(6)
C16 0.073(7) 0.046(6) 0.103(8) 0.015(6) 0.026(6) 0.004(6)
C17 0.047(7) 0.047(7) 0.088(8) -0.008(6) 0.032(6) -0.003(5)
C18 0.066(8) 0.038(6) 0.063(6) 0.001(5) 0.028(6) -0.006(5)
C19 0.094(10) 0.054(8) 0.082(9) 0.007(7) 0.060(8) 0.005(7)
C20 0.110(12) 0.081(10) 0.054(7) 0.007(7) 0.034(8) 0.007(9)
C21 0.094(10) 0.063(8) 0.043(6) 0.001(6) 0.003(6) 0.000(7)
C22 0.057(7) 0.045(7) 0.047(6) 0.002(5) 0.005(5) -0.003(5)
N4 0.040(5) 0.043(5) 0.044(4) -0.005(4) 0.016(3) 0.001(4)
C23 0.049(7) 0.072(8) 0.058(7) -0.015(6) 0.011(5) 0.002(6)
C24 0.056(7) 0.067(8) 0.039(5) -0.001(5) 0.008(5) -0.002(6)
C25 0.055(7) 0.091(10) 0.054(6) 0.005(7) 0.016(5) 0.022(7)
C26 0.082(11) 0.103(12) 0.061(8) 0.012(8) 0.008(7) -0.008(9)
N1 0.052(5) 0.056(6) 0.046(5) -0.002(4) 0.010(4) 0.013(4)
O1 0.058(5) 0.066(5) 0.054(4) -0.008(4) 0.012(3) 0.016(4)
O2 0.088(7) 0.165(10) 0.035(4) 0.015(6) 0.003(4) 0.022(7)
O3 0.053(5) 0.101(8) 0.078(6) 0.008(5) 0.016(4) -0.017(5)
O4 0.107(8) 0.073(6) 0.073(6) -0.019(5) 0.021(5) 0.040(6)
O5 0.062(5) 0.090(6) 0.049(4) 0.002(4) 0.014(4) -0.019(5)
O6 0.059(6) 0.153(11) 0.089(7) 0.015(7) -0.003(5) -0.035(6)
O7 0.070(6) 0.167(11) 0.046(4) -0.004(5) 0.012(4) -0.036(6)
F1 0.170(10) 0.083(6) 0.073(5) 0.001(5) -0.014(6) -0.004(6)
F2 0.070(6) 0.114(7) 0.105(6) 0.010(6) -0.007(4) -0.014(5)
F3 0.123(8) 0.122(8) 0.126(8) 0.064(7) -0.022(6) -0.055(7)
I1 0.0518(5) 0.0765(6) 0.0837(6) 0.0135(5) -0.0044(4) 0.0057(4)
S1 0.0508(17) 0.118(3) 0.0453(15) 0.0069(17) 0.0040(12) -0.0295(18)

loop_
_atom_type_symbol
_atom_type_description
_atom_type_scat_dispersion_real
_atom_type_scat_dispersion_imag
_atom_type_scat_source
C C 0.0033 0.0016 'International Tables Vol C Tables 4.2.6.8 and 6.1.1.4'
H H 0.0000 0.0000 'International Tables Vol C Tables 4.2.6.8 and 6.1.1.4'
N N 0.0061 0.0033 'International Tables Vol C Tables 4.2.6.8 and 6.1.1.4'
O O 0.0106 0.0060 'International Tables Vol C Tables 4.2.6.8 and 6.1.1.4'
F F 0.0171 0.0103 'International Tables Vol C Tables 4.2.6.8 and 6.1.1.4'
I I -0.4742 1.8119 'International Tables Vol C Tables 4.2.6.8 and 6.1.1.4'
Re Re -1.0185 7.2310 'International Tables Vol C Tables 4.2.6.8 and 6.1.1.4'
S S 0.1246 0.1234 'International Tables Vol C Tables 4.2.6.8 and 6.1.1.4'

loop_
_geom_angle_atom_site_label_1
_geom_angle_atom_site_label_2
_geom_angle_atom_site_label_3
_geom_angle
C25 Re1 C23 91.2(5)
C25 Re1 C24 88.4(5)
C23 Re1 C24 87.4(5)
C25 Re1 N4 93.7(4)
C23 Re1 N4 172.3(4)
C24 Re1 N4 98.7(4)
C25 Re1 N3 93.7(5)
C23 Re1 N3 98.8(4)
C24 Re1 N3 173.4(4)
N4 Re1 N3 74.9(3)
C25 Re1 N2 175.9(4)
C23 Re1 N2 92.7(4)
C24 Re1 N2 93.2(4)
N4 Re1 N2 82.3(3)
N3 Re1 N2 84.3(3)
C2 C1 N1 123.5(13)
C2 C1 C6 120.5(13)
N1 C1 C6 115.9(11)
C1 C2 C3 119.1(15)
C1 C2 H2 120.5
C3 C2 H2 120.5
C4 C3 C2 121.9(15)
C4 C3 H3 119.0
C2 C3 H3 119.0
C3 C4 C5 118.9(16)
C3 C4 I1 121.8(12)
C5 C4 I1 119.3(14)
C4 C5 C6 120.9(15)
C4 C5 H5 119.5
C6 C5 H5 119.5
C5 C6 C1 118.6(10)
C5 C6 H6 120.7
C1 C6 H6 120.7
C2A C1A C6A 120.0
C3A C2A C1A 120.0
C3A C2A H2A 120.0
C1A C2A H2A 120.0
C2A C3A C4A 120.0
C2A C3A H3A 120.0
C4A C3A H3A 120.0
C5A C4A C3A 120.0
C4A C5A C6A 120.0
C4A C5A H5A 120.0
C6A C5A H5A 120.0
C5A C6A C1A 120.0
C5A C6A H6A 120.0
C1A C6A H6A 120.0
O1 C7 N1 125.2(6)
O1 C7 C8 121.0(4)
N1 C7 C8 113.7(4)
C9 C8 C12 117.5(5)
C9 C8 C7 126.7
C12 C8 C7 115.7(5)
C8 C9 C10 119.5(5)
C8 C9 H9 120.3
C10 C9 H9 120.3
C11 C10 C9 119.5(9)
C11 C10 H10 120.2
C9 C10 H10 120.2
N2 C11 C10 122.1(10)
N2 C11 H11 118.9
C10 C11 H11 118.9
N2 C12 C8 123.7(8)
N2 C12 H12 118.1
C8 C12 H12 118.1
C11 N2 C12 117.4(9)
C11 N2 Re1 121.9(7)
C12 N2 Re1 120.7(7)
C17 N3 C13 118.3(11)
C17 N3 Re1 116.0(7)
C13 N3 Re1 124.9(9)
N3 C13 C14 120.6(13)
N3 C13 H13 119.7
C14 C13 H13 119.7
C15 C14 C13 119.5(14)
C15 C14 H14 120.3
C13 C14 H14 120.3
C14 C15 C16 121.7(14)
C14 C15 H15 119.2
C16 C15 H15 119.2
C15 C16 C17 118.2(14)
C15 C16 H16 120.9
C17 C16 H16 120.9
N3 C17 C16 121.8(12)
N3 C17 C18 115.9(9)
C16 C17 C18 122.3(11)
N4 C18 C19 119.2(11)
N4 C18 C17 115.9(9)
C19 C18 C17 124.7(11)
C20 C19 C18 120.5(12)
C20 C19 H19 119.8
C18 C19 H19 119.8
C21 C20 C19 119.7(11)
C21 C20 H20 120.2
C19 C20 H20 120.2
C20 C21 C22 118.4(12)
C20 C21 H21 120.8
C22 C21 H21 120.8
N4 C22 C21 123.7(11)
N4 C22 H22 118.2
C21 C22 H22 118.2
C22 N4 C18 118.5(9)
C22 N4 Re1 125.4(7)
C18 N4 Re1 115.9(7)
O2 C23 Re1 175.8(12)
O3 C24 Re1 175.7(11)
O4 C25 Re1 176.0(10)
F2 C26 F1 107.9(13)
F2 C26 F3 107.2(12)
F1 C26 F3 107.4(14)
F2 C26 S1 112.0(12)
F1 C26 S1 111.3(10)
F3 C26 S1 110.9(11)
C7 N1 C1 127.1(9)
C7 N1 H1 116.5
C1 N1 H1 116.5
O7 S1 O6 115.5(6)
O7 S1 O5 113.8(6)
O6 S1 O5 114.8(5)
O7 S1 C26 103.8(7)
O6 S1 C26 104.0(7)
O5 S1 C26 102.8(6)

loop_
_geom_bond_atom_site_label_1
_geom_bond_atom_site_label_2
_geom_bond_distance
Re1 C25 1.905(13)
Re1 C23 1.911(12)
Re1 C24 1.959(12)
Re1 N4 2.157(8)
Re1 N3 2.181(9)
Re1 N2 2.226(9)
C1 C2 1.37(2)
C1 N1 1.400(17)
C1 C6 1.418(16)
C2 C3 1.39(2)
C2 H2 0.9500
C3 C4 1.37(2)
C3 H3 0.9500
C4 C5 1.39(2)
C4 I1 2.125(17)
C5 C6 1.392(18)
C5 H5 0.9500
C6 H6 0.9500
C1A C2A 1.3900
C1A C6A 1.3900
C2A C3A 1.3900
C2A H2A 0.9500
C3A C4A 1.3900
C3A H3A 0.9500
C4A C5A 1.3900
C5A C6A 1.3900
C5A H5A 0.9500
C6A H6A 0.9500
C7 O1 1.201(8)
C7 N1 1.364(9)
C7 C8 1.5079
C8 C9 1.3653
C8 C12 1.376(12)
C9 C10 1.377(12)
C9 H9 0.9500
C10 C11 1.366(15)
C10 H10 0.9500
C11 N2 1.333(13)
C11 H11 0.9500
C12 N2 1.344(12)
C12 H12 0.9500
N3 C17 1.328(14)
N3 C13 1.375(15)
C13 C14 1.388(19)
C13 H13 0.9500
C14 C15 1.33(2)
C14 H14 0.9500
C15 C16 1.343(19)
C15 H15 0.9500
C16 C17 1.411(16)
C16 H16 0.9500
C17 C18 1.467(16)
C18 N4 1.356(13)
C18 C19 1.412(16)
C19 C20 1.363(19)
C19 H19 0.9500
C20 C21 1.363(18)
C20 H20 0.9500
C21 C22 1.370(15)
C21 H21 0.9500
C22 N4 1.347(13)
C22 H22 0.9500
C23 O2 1.154(13)
C24 O3 1.128(13)
C25 O4 1.153(14)
C26 F2 1.294(16)
C26 F1 1.328(15)
C26 F3 1.344(17)
C26 S1 1.844(17)
N1 H1 0.8800
O5 S1 1.451(8)
O6 S1 1.437(9)
O7 S1 1.433(8)

loop_
_geom_hbond_atom_site_label_D
_geom_hbond_atom_site_label_H
_geom_hbond_atom_site_label_A
_geom_hbond_distance_DH
_geom_hbond_distance_HA
_geom_hbond_distance_DA
_geom_hbond_angle_DHA
_geom_hbond_site_symmetry_A
C2 H2 O1 0.95 2.26 2.850(18) 119.2 .
C3 H3 O4 0.95 2.40 3.225(18) 145.1 3_656
C11 H11 O6 0.95 2.42 3.293(13) 153.3 1_455
C13 H13 O1 0.95 2.56 3.440(16) 154.9 3_656
C19 H19 O7 0.95 2.27 3.133(14) 150.2 3_655
N1 H1 O5 0.88 2.10 2.942(11) 160.3 .
